data_1508109
loop_
_publ_author_name
'Bonyhady, Simon J.'
'Collis, David'
'Frenking, Gernot'
'Holzmann, Nicole'
'Jones, Cameron'
'Stasch, Andreas'

_publ_section_title
;
 Synthesis of a stable adduct of dialane(4) (Al2H4) via hydrogenation of a
 magnesium(I) dimer.
;
_journal_issue 10
_journal_name_full 'Nature chemistry'
_journal_page_first 865
_journal_page_last 869
_journal_paper_doi 10.1038/nchem.762
_journal_volume 2
_journal_year 2010
_chemical_formula_sum 'C54 H76 Al2 N4'
_chemical_formula_weight 835.15
_chemical_name_systematic
; 
 ? 
;
_space_group_IT_number 14
_symmetry_cell_setting monoclinic
_symmetry_space_group_name_Hall '-P 2yn'
_symmetry_space_group_name_H-M 'P 1 21/n 1'
_atom_sites_solution_hydrogens geom
_atom_sites_solution_primary direct
_atom_sites_solution_secondary difmap
_audit_creation_method SHELXL-97
_cell_angle_alpha 90.00
_cell_angle_beta 97.2620(10)
_cell_angle_gamma 90.00
_cell_formula_units_Z 2
_cell_length_a 13.3869(3)
_cell_length_b 12.1848(2)
_cell_length_c 15.7738(2)
_cell_measurement_temperature 123(2)
_cell_volume 2552.33(8)
_computing_structure_refinement 'SHELXL-97 (Sheldrick, 1997)'
_computing_structure_solution 'SHELXS-97 (Sheldrick, 1990)'
_diffrn_ambient_temperature 123(2)
_diffrn_measured_fraction_theta_full 0.996
_diffrn_measured_fraction_theta_max 0.996
_diffrn_measurement_device_type 'Bruker X8 CCD'
_diffrn_radiation_monochromator graphite
_diffrn_radiation_source 'fine-focus sealed tube'
_diffrn_radiation_type MoK\a
_diffrn_radiation_wavelength 0.71073
_diffrn_reflns_av_R_equivalents 0.0340
_diffrn_reflns_av_sigmaI/netI 0.0475
_diffrn_reflns_limit_h_max 18
_diffrn_reflns_limit_h_min -18
_diffrn_reflns_limit_k_max 17
_diffrn_reflns_limit_k_min -16
_diffrn_reflns_limit_l_max 13
_diffrn_reflns_limit_l_min -21
_diffrn_reflns_number 18360
_diffrn_reflns_theta_full 30.00
_diffrn_reflns_theta_max 30.00
_diffrn_reflns_theta_min 2.12
_exptl_absorpt_coefficient_mu 0.094
_exptl_absorpt_correction_T_max 0.984
_exptl_absorpt_correction_T_min 0.965
_exptl_absorpt_correction_type multi-scan
_exptl_absorpt_process_details 'SADABS (Sheldrick, 1997)'
_exptl_crystal_colour yellow
_exptl_crystal_density_diffrn 1.087
_exptl_crystal_density_method 'not measured'
_exptl_crystal_description block
_exptl_crystal_F_000 908
_exptl_crystal_size_max 0.30
_exptl_crystal_size_mid 0.20
_exptl_crystal_size_min 0.15
_refine_diff_density_max 0.360
_refine_diff_density_min -0.250
_refine_diff_density_rms 0.049
_refine_ls_extinction_method none
_refine_ls_goodness_of_fit_ref 1.027
_refine_ls_hydrogen_treatment mixed
_refine_ls_matrix_type full
_refine_ls_number_parameters 285
_refine_ls_number_reflns 7403
_refine_ls_number_restraints 0
_refine_ls_restrained_S_all 1.027
_refine_ls_R_factor_all 0.0721
_refine_ls_R_factor_gt 0.0490
_refine_ls_shift/su_max 0.001
_refine_ls_shift/su_mean 0.000
_refine_ls_structure_factor_coef Fsqd
_refine_ls_weighting_details 'calc w=1/[\s^2^(Fo^2^)+(0.0544P)^2^+0.6429P] where P=(Fo^2^+2Fc^2^)/3'
_refine_ls_weighting_scheme calc
_refine_ls_wR_factor_gt 0.1132
_refine_ls_wR_factor_ref 0.1250
_reflns_number_gt 5458
_reflns_number_total 7403
_reflns_threshold_expression >2sigma(I)
_cod_data_source_file nchem.762-s3.cif
_cod_data_source_block compound4
_cod_original_sg_symbol_H-M P2(1)/n
_cod_database_code 1508109

loop_
_symmetry_equiv_pos_as_xyz
'x, y, z'
'-x+1/2, y+1/2, -z+1/2'
'-x, -y, -z'
'x-1/2, -y-1/2, z-1/2'

loop_
_atom_site_label
_atom_site_type_symbol
_atom_site_fract_x
_atom_site_fract_y
_atom_site_fract_z
_atom_site_U_iso_or_equiv
_atom_site_adp_type
_atom_site_occupancy
_atom_site_symmetry_multiplicity
_atom_site_calc_flag
_atom_site_refinement_flags
Al1 Al 0.04923(3) 0.98845(3) 0.07734(2) 0.01883(10) Uani 1 1 d .
N1 N -0.12585(8) 0.94763(8) 0.18781(6) 0.0157(2) Uani 1 1 d .
C1 C -0.04804(9) 1.01130(9) 0.16924(7) 0.0142(2) Uani 1 1 d .
N2 N -0.05222(8) 1.09993(8) 0.22174(6) 0.0151(2) Uani 1 1 d .
C2 C -0.17712(10) 0.99572(10) 0.24935(8) 0.0197(3) Uani 1 1 d .
H2C H -0.2339 0.9666 0.2721 0.024 Uiso 1 1 calc R
C3 C -0.13094(10) 1.09124(10) 0.27037(8) 0.0193(3) Uani 1 1 d .
H3C H -0.1488 1.1431 0.3109 0.023 Uiso 1 1 calc R
C4 C -0.15203(10) 0.84160(10) 0.15056(8) 0.0167(2) Uani 1 1 d .
C5 C -0.09241(10) 0.75101(10) 0.17982(8) 0.0183(3) Uani 1 1 d .
C6 C -0.12018(11) 0.64968(11) 0.14355(9) 0.0230(3) Uani 1 1 d .
H6 H -0.0821 0.5863 0.1618 0.028 Uiso 1 1 calc R
C7 C -0.20251(12) 0.63978(11) 0.08121(9) 0.0254(3) Uani 1 1 d .
H7 H -0.2192 0.5701 0.0564 0.030 Uiso 1 1 calc R
C9 C -0.26045(11) 0.73009(11) 0.05481(9) 0.0238(3) Uani 1 1 d .
H9 H -0.3169 0.7216 0.0123 0.029 Uiso 1 1 calc R
C10 C -0.23725(10) 0.83396(10) 0.08976(8) 0.0192(3) Uani 1 1 d .
C11 C -0.00456(11) 0.76265(11) 0.25030(9) 0.0228(3) Uani 1 1 d .
H11 H 0.0265 0.8363 0.2436 0.027 Uiso 1 1 calc R
C12 C -0.04284(14) 0.76051(15) 0.33781(10) 0.0374(4) Uani 1 1 d .
H12A H -0.0932 0.8184 0.3403 0.056 Uiso 1 1 calc R
H12B H 0.0136 0.7728 0.3827 0.056 Uiso 1 1 calc R
H12C H -0.0734 0.6889 0.3464 0.056 Uiso 1 1 calc R
C13 C 0.07759(12) 0.67659(13) 0.24632(10) 0.0312(3) Uani 1 1 d .
H13A H 0.0515 0.6041 0.2592 0.047 Uiso 1 1 calc R
H13B H 0.1357 0.6945 0.2883 0.047 Uiso 1 1 calc R
H13C H 0.0983 0.6759 0.1889 0.047 Uiso 1 1 calc R
C14 C -0.30598(11) 0.93120(11) 0.06573(9) 0.0249(3) Uani 1 1 d .
H14 H -0.2689 0.9994 0.0863 0.030 Uiso 1 1 calc R
C15 C -0.40037(13) 0.92291(15) 0.11132(11) 0.0372(4) Uani 1 1 d .
H15A H -0.4382 0.8567 0.0921 0.056 Uiso 1 1 calc R
H15B H -0.4427 0.9877 0.0978 0.056 Uiso 1 1 calc R
H15C H -0.3804 0.9189 0.1732 0.056 Uiso 1 1 calc R
C16 C -0.33623(13) 0.94228(15) -0.03048(10) 0.0364(4) Uani 1 1 d .
H16A H -0.2760 0.9379 -0.0598 0.055 Uiso 1 1 calc R
H16B H -0.3695 1.0132 -0.0429 0.055 Uiso 1 1 calc R
H16C H -0.3826 0.8829 -0.0505 0.055 Uiso 1 1 calc R
C17 C 0.02097(10) 1.18720(10) 0.23672(8) 0.0175(2) Uani 1 1 d .
C18 C 0.09073(10) 1.18035(11) 0.31032(9) 0.0223(3) Uani 1 1 d .
C19 C 0.15697(12) 1.26817(14) 0.32752(10) 0.0323(3) Uani 1 1 d .
H19 H 0.2055 1.2663 0.3769 0.039 Uiso 1 1 calc R
C20 C 0.15289(13) 1.35762(14) 0.27375(11) 0.0369(4) Uani 1 1 d .
H20 H 0.1976 1.4175 0.2870 0.044 Uiso 1 1 calc R
C21 C 0.08397(12) 1.36092(12) 0.20040(10) 0.0304(3) Uani 1 1 d .
H21 H 0.0832 1.4225 0.1634 0.037 Uiso 1 1 calc R
C22 C 0.01583(11) 1.27557(10) 0.17996(9) 0.0208(3) Uani 1 1 d .
C23 C 0.09849(12) 1.08053(13) 0.36842(9) 0.0277(3) Uani 1 1 d .
H23 H 0.0440 1.0281 0.3460 0.033 Uiso 1 1 calc R
C24 C 0.08263(15) 1.11118(17) 0.45943(10) 0.0433(4) Uani 1 1 d .
H24A H 0.1304 1.1689 0.4805 0.065 Uiso 1 1 calc R
H24B H 0.0936 1.0464 0.4963 0.065 Uiso 1 1 calc R
H24C H 0.0137 1.1379 0.4600 0.065 Uiso 1 1 calc R
C25 C 0.19942(17) 1.0229(2) 0.36629(14) 0.0617(6) Uani 1 1 d .
H25A H 0.2077 1.0045 0.3071 0.093 Uiso 1 1 calc R
H25B H 0.2012 0.9555 0.4003 0.093 Uiso 1 1 calc R
H25C H 0.2541 1.0716 0.3901 0.093 Uiso 1 1 calc R
C26 C -0.06076(11) 1.27693(11) 0.10057(9) 0.0230(3) Uani 1 1 d .
H26 H -0.0696 1.1997 0.0795 0.028 Uiso 1 1 calc R
C27 C -0.16264(13) 1.31692(15) 0.12214(11) 0.0393(4) Uani 1 1 d .
H27A H -0.1841 1.2710 0.1675 0.059 Uiso 1 1 calc R
H27B H -0.2125 1.3121 0.0712 0.059 Uiso 1 1 calc R
H27C H -0.1567 1.3933 0.1416 0.059 Uiso 1 1 calc R
C28 C -0.02788(16) 1.34570(14) 0.02837(10) 0.0407(4) Uani 1 1 d .
H28A H -0.0276 1.4235 0.0442 0.061 Uiso 1 1 calc R
H28B H -0.0748 1.3342 -0.0238 0.061 Uiso 1 1 calc R
H28C H 0.0400 1.3237 0.0182 0.061 Uiso 1 1 calc R
H1 H 0.0943(15) 0.8725(16) 0.0993(12) 0.049 Uiso 1 1 d .
H2 H 0.1259(15) 1.0769(15) 0.1089(12) 0.049 Uiso 1 1 d .

loop_
_atom_site_aniso_label
_atom_site_aniso_U_11
_atom_site_aniso_U_22
_atom_site_aniso_U_33
_atom_site_aniso_U_23
_atom_site_aniso_U_13
_atom_site_aniso_U_12
Al1 0.0203(2) 0.02130(19) 0.01559(19) -0.00215(15) 0.00481(15) 0.00211(16)
N1 0.0183(5) 0.0142(5) 0.0149(5) -0.0008(4) 0.0028(4) -0.0002(4)
C1 0.0155(6) 0.0139(5) 0.0122(5) 0.0006(4) -0.0016(4) 0.0016(4)
N2 0.0168(5) 0.0145(5) 0.0141(5) -0.0008(4) 0.0027(4) 0.0000(4)
C2 0.0207(6) 0.0197(6) 0.0201(6) -0.0011(5) 0.0078(5) -0.0007(5)
C3 0.0218(6) 0.0187(6) 0.0186(6) -0.0019(5) 0.0070(5) 0.0006(5)
C4 0.0197(6) 0.0139(5) 0.0171(6) -0.0018(4) 0.0048(5) -0.0029(5)
C5 0.0226(6) 0.0167(5) 0.0162(6) 0.0001(5) 0.0051(5) -0.0005(5)
C6 0.0284(7) 0.0161(6) 0.0256(7) 0.0002(5) 0.0075(6) 0.0002(5)
C7 0.0313(8) 0.0195(6) 0.0266(7) -0.0075(5) 0.0088(6) -0.0073(6)
C9 0.0239(7) 0.0256(7) 0.0215(7) -0.0050(5) 0.0017(5) -0.0078(6)
C10 0.0198(6) 0.0192(6) 0.0189(6) -0.0008(5) 0.0034(5) -0.0028(5)
C11 0.0278(7) 0.0194(6) 0.0202(6) 0.0009(5) -0.0014(5) 0.0033(5)
C12 0.0463(10) 0.0458(9) 0.0198(7) 0.0010(7) 0.0027(7) 0.0189(8)
C13 0.0330(8) 0.0330(8) 0.0266(8) 0.0014(6) -0.0001(6) 0.0125(7)
C14 0.0215(7) 0.0225(6) 0.0288(7) 0.0016(5) -0.0038(6) -0.0012(5)
C15 0.0286(8) 0.0435(9) 0.0396(9) -0.0012(8) 0.0048(7) 0.0105(7)
C16 0.0280(8) 0.0480(10) 0.0316(8) 0.0099(7) -0.0030(7) 0.0016(7)
C17 0.0183(6) 0.0172(5) 0.0177(6) -0.0054(5) 0.0048(5) -0.0031(5)
C18 0.0198(6) 0.0272(7) 0.0200(6) -0.0068(5) 0.0028(5) -0.0009(5)
C19 0.0264(8) 0.0418(9) 0.0280(8) -0.0125(7) 0.0008(6) -0.0097(7)
C20 0.0371(9) 0.0353(8) 0.0396(9) -0.0128(7) 0.0106(7) -0.0200(7)
C21 0.0386(9) 0.0216(7) 0.0335(8) -0.0034(6) 0.0137(7) -0.0109(6)
C22 0.0254(7) 0.0168(6) 0.0219(6) -0.0032(5) 0.0096(5) -0.0015(5)
C23 0.0280(7) 0.0347(8) 0.0190(7) -0.0004(6) -0.0030(6) 0.0030(6)
C24 0.0500(11) 0.0568(11) 0.0229(8) -0.0012(8) 0.0042(7) -0.0063(9)
C25 0.0597(14) 0.0767(15) 0.0516(12) 0.0236(11) 0.0180(11) 0.0386(12)
C26 0.0314(7) 0.0174(6) 0.0206(7) 0.0016(5) 0.0051(6) 0.0034(5)
C27 0.0340(9) 0.0469(10) 0.0372(9) 0.0121(8) 0.0053(7) 0.0135(8)
C28 0.0589(12) 0.0379(9) 0.0271(8) 0.0085(7) 0.0126(8) -0.0010(8)

loop_
_atom_type_symbol
_atom_type_description
_atom_type_scat_dispersion_real
_atom_type_scat_dispersion_imag
_atom_type_scat_source
C C 0.0033 0.0016 'International Tables Vol C Tables 4.2.6.8 and 6.1.1.4'
H H 0.0000 0.0000 'International Tables Vol C Tables 4.2.6.8 and 6.1.1.4'
N N 0.0061 0.0033 'International Tables Vol C Tables 4.2.6.8 and 6.1.1.4'
Al Al 0.0645 0.0514 'International Tables Vol C Tables 4.2.6.8 and 6.1.1.4'

loop_
_geom_angle_atom_site_label_1
_geom_angle_atom_site_label_2
_geom_angle_atom_site_label_3
_geom_angle
_geom_angle_site_symmetry_1
_geom_angle_site_symmetry_3
C1 Al1 Al1 110.23(4) . 3_575
C1 Al1 H1 103.0(7) . .
Al1 Al1 H1 115.9(7) 3_575 .
C1 Al1 H2 97.6(7) . .
Al1 Al1 H2 117.6(7) 3_575 .
H1 Al1 H2 110.0(10) . .
C1 N1 C2 111.70(10) . .
C1 N1 C4 125.15(10) . .
C2 N1 C4 123.13(10) . .
N1 C1 N2 103.24(10) . .
N1 C1 Al1 129.48(9) . .
N2 C1 Al1 127.13(9) . .
C1 N2 C3 111.59(10) . .
C1 N2 C17 127.00(10) . .
C3 N2 C17 120.92(10) . .
C3 C2 N1 106.64(11) . .
C3 C2 H2C 126.7 . .
N1 C2 H2C 126.7 . .
C2 C3 N2 106.82(11) . .
C2 C3 H3C 126.6 . .
N2 C3 H3C 126.6 . .
C10 C4 C5 123.61(11) . .
C10 C4 N1 118.28(11) . .
C5 C4 N1 118.07(11) . .
C6 C5 C4 116.79(12) . .
C6 C5 C11 121.71(12) . .
C4 C5 C11 121.46(11) . .
C7 C6 C5 121.06(13) . .
C7 C6 H6 119.5 . .
C5 C6 H6 119.5 . .
C9 C7 C6 120.71(12) . .
C9 C7 H7 119.6 . .
C6 C7 H7 119.6 . .
C7 C9 C10 120.93(13) . .
C7 C9 H9 119.5 . .
C10 C9 H9 119.5 . .
C4 C10 C9 116.85(12) . .
C4 C10 C14 122.39(11) . .
C9 C10 C14 120.66(12) . .
C5 C11 C13 113.63(11) . .
C5 C11 C12 109.97(13) . .
C13 C11 C12 110.49(12) . .
C5 C11 H11 107.5 . .
C13 C11 H11 107.5 . .
C12 C11 H11 107.5 . .
C11 C12 H12A 109.5 . .
C11 C12 H12B 109.5 . .
H12A C12 H12B 109.5 . .
C11 C12 H12C 109.5 . .
H12A C12 H12C 109.5 . .
H12B C12 H12C 109.5 . .
C11 C13 H13A 109.5 . .
C11 C13 H13B 109.5 . .
H13A C13 H13B 109.5 . .
C11 C13 H13C 109.5 . .
H13A C13 H13C 109.5 . .
H13B C13 H13C 109.5 . .
C10 C14 C16 113.17(13) . .
C10 C14 C15 109.91(12) . .
C16 C14 C15 109.95(13) . .
C10 C14 H14 107.9 . .
C16 C14 H14 107.9 . .
C15 C14 H14 107.9 . .
C14 C15 H15A 109.5 . .
C14 C15 H15B 109.5 . .
H15A C15 H15B 109.5 . .
C14 C15 H15C 109.5 . .
H15A C15 H15C 109.5 . .
H15B C15 H15C 109.5 . .
C14 C16 H16A 109.5 . .
C14 C16 H16B 109.5 . .
H16A C16 H16B 109.5 . .
C14 C16 H16C 109.5 . .
H16A C16 H16C 109.5 . .
H16B C16 H16C 109.5 . .
C22 C17 C18 123.52(12) . .
C22 C17 N2 119.02(11) . .
C18 C17 N2 117.39(11) . .
C19 C18 C17 117.23(13) . .
C19 C18 C23 120.26(13) . .
C17 C18 C23 122.46(12) . .
C20 C19 C18 120.83(14) . .
C20 C19 H19 119.6 . .
C18 C19 H19 119.6 . .
C19 C20 C21 120.47(14) . .
C19 C20 H20 119.8 . .
C21 C20 H20 119.8 . .
C20 C21 C22 121.23(14) . .
C20 C21 H21 119.4 . .
C22 C21 H21 119.4 . .
C21 C22 C17 116.69(13) . .
C21 C22 C26 122.53(13) . .
C17 C22 C26 120.78(12) . .
C18 C23 C24 111.41(13) . .
C18 C23 C25 110.39(14) . .
C24 C23 C25 111.25(15) . .
C18 C23 H23 107.9 . .
C24 C23 H23 107.9 . .
C25 C23 H23 107.9 . .
C23 C24 H24A 109.5 . .
C23 C24 H24B 109.5 . .
H24A C24 H24B 109.5 . .
C23 C24 H24C 109.5 . .
H24A C24 H24C 109.5 . .
H24B C24 H24C 109.5 . .
C23 C25 H25A 109.5 . .
C23 C25 H25B 109.5 . .
H25A C25 H25B 109.5 . .
C23 C25 H25C 109.5 . .
H25A C25 H25C 109.5 . .
H25B C25 H25C 109.5 . .
C22 C26 C28 113.26(13) . .
C22 C26 C27 110.46(12) . .
C28 C26 C27 109.99(13) . .
C22 C26 H26 107.6 . .
C28 C26 H26 107.6 . .
C27 C26 H26 107.6 . .
C26 C27 H27A 109.5 . .
C26 C27 H27B 109.5 . .
H27A C27 H27B 109.5 . .
C26 C27 H27C 109.5 . .
H27A C27 H27C 109.5 . .
H27B C27 H27C 109.5 . .
C26 C28 H28A 109.5 . .
C26 C28 H28B 109.5 . .
H28A C28 H28B 109.5 . .
C26 C28 H28C 109.5 . .
H28A C28 H28C 109.5 . .
H28B C28 H28C 109.5 . .

loop_
_geom_bond_atom_site_label_1
_geom_bond_atom_site_label_2
_geom_bond_distance
_geom_bond_site_symmetry_2
Al1 C1 2.0860(13) .
Al1 Al1 2.6375(8) 3_575
Al1 H1 1.559(19) .
Al1 H2 1.528(19) .
N1 C1 1.3601(16) .
N1 C2 1.3875(16) .
N1 C4 1.4440(15) .
C1 N2 1.3664(15) .
N2 C3 1.3836(16) .
N2 C17 1.4449(16) .
C2 C3 1.3398(18) .
C2 H2C 0.9500 .
C3 H3C 0.9500 .
C4 C10 1.3977(18) .
C4 C5 1.4054(18) .
C5 C6 1.3916(18) .
C5 C11 1.5193(19) .
C6 C7 1.386(2) .
C6 H6 0.9500 .
C7 C9 1.380(2) .
C7 H7 0.9500 .
C9 C10 1.3997(18) .
C9 H9 0.9500 .
C10 C14 1.5185(19) .
C11 C13 1.527(2) .
C11 C12 1.532(2) .
C11 H11 1.0000 .
C12 H12A 0.9800 .
C12 H12B 0.9800 .
C12 H12C 0.9800 .
C13 H13A 0.9800 .
C13 H13B 0.9800 .
C13 H13C 0.9800 .
C14 C16 1.526(2) .
C14 C15 1.534(2) .
C14 H14 1.0000 .
C15 H15A 0.9800 .
C15 H15B 0.9800 .
C15 H15C 0.9800 .
C16 H16A 0.9800 .
C16 H16B 0.9800 .
C16 H16C 0.9800 .
C17 C22 1.3965(18) .
C17 C18 1.3973(19) .
C18 C19 1.394(2) .
C18 C23 1.519(2) .
C19 C20 1.378(2) .
C19 H19 0.9500 .
C20 C21 1.386(2) .
C20 H20 0.9500 .
C21 C22 1.3940(19) .
C21 H21 0.9500 .
C22 C26 1.515(2) .
C23 C24 1.524(2) .
C23 C25 1.527(2) .
C23 H23 1.0000 .
C24 H24A 0.9800 .
C24 H24B 0.9800 .
C24 H24C 0.9800 .
C25 H25A 0.9800 .
C25 H25B 0.9800 .
C25 H25C 0.9800 .
C26 C28 1.523(2) .
C26 C27 1.527(2) .
C26 H26 1.0000 .
C27 H27A 0.9800 .
C27 H27B 0.9800 .
C27 H27C 0.9800 .
C28 H28A 0.9800 .
C28 H28B 0.9800 .
C28 H28C 0.9800 .
